data_4106281
loop_
_publ_author_name
'Yujie Sun'
'Julian P. Bigi'
'Nicholas A. Piro'
'Ming Lee Tang'
'Jeffrey R. Long'
'Christopher J. Chang'

_publ_section_title
;
 Molecular Cobalt Pentapyridine Catalysts for Generating Hydrogen from
 Water
;
_journal_name_full 'Journal of the American Chemical Society'
_journal_page_first 9212
_journal_page_last 9215
_journal_paper_doi 10.1021/ja202743r
_journal_volume 133
_journal_year 2011
_chemical_formula_sum 'C31 H27 Co F6 N5 O7 S2'
_chemical_formula_weight 818.63
_chemical_name_common (PY5Me2)Co(OH2)(OTf)2
_chemical_name_systematic
;
 ?
;
_space_group_IT_number 2
_symmetry_cell_setting triclinic
_symmetry_space_group_name_Hall '-P 1'
_symmetry_space_group_name_H-M 'P -1'
_atom_sites_solution_hydrogens geom
_atom_sites_solution_primary direct
_atom_sites_solution_secondary difmap
_audit_creation_method SHELXL-97
_cell_angle_alpha 113.1920(10)
_cell_angle_beta 91.6860(10)
_cell_angle_gamma 116.3370(10)
_cell_formula_units_Z 2
_cell_length_a 12.5749(2)
_cell_length_b 12.5919(2)
_cell_length_c 12.9974(2)
_cell_measurement_reflns_used 9919
_cell_measurement_temperature 230(2)
_cell_measurement_theta_max 66.96
_cell_measurement_theta_min 3.82
_cell_volume 1642.48(5)
_computing_cell_refinement 'Bruker SAINT'
_computing_data_collection 'Bruker APEX2'
_computing_data_reduction 'Bruker SAINT'
_computing_molecular_graphics 'Bruker SHELXTL'
_computing_publication_material 'Bruker SHELXTL'
_computing_structure_refinement 'SHELXL-97 (Sheldrick, 1997)'
_computing_structure_solution 'SHELXS-97 (Sheldrick, 1990)'
_diffrn_ambient_temperature 230(2)
_diffrn_measured_fraction_theta_full 0.963
_diffrn_measured_fraction_theta_max 0.963
_diffrn_measurement_device_type 'Bruker APEX-II CCD'
_diffrn_measurement_method '\f and \w scans'
_diffrn_radiation_monochromator graphite
_diffrn_radiation_source 'fine-focus sealed tube'
_diffrn_radiation_type CuK\a
_diffrn_radiation_wavelength 1.54178
_diffrn_reflns_av_R_equivalents 0.0256
_diffrn_reflns_av_sigmaI/netI 0.0188
_diffrn_reflns_limit_h_max 14
_diffrn_reflns_limit_h_min -14
_diffrn_reflns_limit_k_max 14
_diffrn_reflns_limit_k_min -14
_diffrn_reflns_limit_l_max 15
_diffrn_reflns_limit_l_min -15
_diffrn_reflns_number 23645
_diffrn_reflns_theta_full 66.59
_diffrn_reflns_theta_max 66.59
_diffrn_reflns_theta_min 3.82
_diffrn_standards_number 0
_exptl_absorpt_coefficient_mu 6.104
_exptl_absorpt_correction_T_max 0.7530
_exptl_absorpt_correction_T_min 0.5876
_exptl_absorpt_correction_type multi-scan
_exptl_absorpt_process_details SADABS
_exptl_crystal_colour yellow
_exptl_crystal_density_diffrn 1.655
_exptl_crystal_description rod
_exptl_crystal_F_000 834
_exptl_crystal_size_max 0.2
_exptl_crystal_size_mid 0.1
_exptl_crystal_size_min 0.1
_refine_diff_density_max 0.399
_refine_diff_density_min -0.282
_refine_diff_density_rms 0.042
_refine_ls_extinction_method none
_refine_ls_goodness_of_fit_ref 1.052
_refine_ls_hydrogen_treatment mixed
_refine_ls_matrix_type full
_refine_ls_number_parameters 477
_refine_ls_number_reflns 5578
_refine_ls_number_restraints 2
_refine_ls_restrained_S_all 1.053
_refine_ls_R_factor_all 0.0320
_refine_ls_R_factor_gt 0.0304
_refine_ls_shift/su_max 0.001
_refine_ls_shift/su_mean 0.000
_refine_ls_structure_factor_coef Fsqd
_refine_ls_weighting_details 'calc w=1/[\s^2^(Fo^2^)+(0.0442P)^2^+0.8331P] where P=(Fo^2^+2Fc^2^)/3'
_refine_ls_weighting_scheme calc
_refine_ls_wR_factor_gt 0.0807
_refine_ls_wR_factor_ref 0.0819
_reflns_number_gt 5327
_reflns_number_total 5578
_reflns_threshold_expression >2sigma(I)
_cod_data_source_file ja202743r_si_003.cif
_cod_data_source_block shelxl
_cod_original_cell_volume 1642.48(4)
_cod_database_code 4106281

loop_
_symmetry_equiv_pos_as_xyz
'x, y, z'
'-x, -y, -z'

loop_
_atom_site_label
_atom_site_type_symbol
_atom_site_fract_x
_atom_site_fract_y
_atom_site_fract_z
_atom_site_U_iso_or_equiv
_atom_site_adp_type
_atom_site_occupancy
_atom_site_symmetry_multiplicity
_atom_site_calc_flag
_atom_site_refinement_flags
Co Co 0.80377(3) 0.52196(3) 0.74459(2) 0.02298(9) Uani 1 1 d .
S2 S 0.31550(5) 0.25386(5) 0.74781(5) 0.03421(13) Uani 1 1 d .
S3 S 0.59196(5) 0.78972(5) 0.75610(4) 0.03368(13) Uani 1 1 d .
F1 F 0.48138(14) 0.37213(15) 0.94013(13) 0.0623(4) Uani 1 1 d .
F2 F 0.32457(15) 0.19501(17) 0.91913(13) 0.0632(4) Uani 1 1 d .
F3 F 0.45604(18) 0.1832(2) 0.82326(14) 0.0771(6) Uani 1 1 d .
F4 F 0.45600(15) 0.8999(2) 0.81979(14) 0.0714(5) Uani 1 1 d .
F5 F 0.60657(14) 0.96955(17) 0.95521(13) 0.0676(5) Uani 1 1 d .
F6 F 0.44983(18) 0.7789(2) 0.89880(17) 0.0881(6) Uani 1 1 d .
O1 O 0.64364(14) 0.52214(16) 0.77160(14) 0.0354(3) Uani 1 1 d D
O2 O 0.40992(17) 0.3104(2) 0.69605(16) 0.0634(5) Uani 1 1 d .
O3 O 0.22810(16) 0.11716(17) 0.67478(15) 0.0527(4) Uani 1 1 d .
O4 O 0.2643(2) 0.3338(2) 0.80859(19) 0.0709(6) Uani 1 1 d .
O5 O 0.66183(16) 0.75958(16) 0.81930(15) 0.0462(4) Uani 1 1 d .
O6 O 0.48913(16) 0.67600(17) 0.66507(14) 0.0501(4) Uani 1 1 d .
O7 O 0.66562(15) 0.89569(17) 0.72925(15) 0.0460(4) Uani 1 1 d .
N1 N 0.97207(15) 0.53157(16) 0.72167(13) 0.0263(3) Uani 1 1 d .
C99 C 1.04461(19) 0.7630(2) 0.75226(18) 0.0298(4) Uani 1 1 d .
N3 N 0.91042(15) 0.72101(16) 0.88198(14) 0.0268(4) Uani 1 1 d .
N4 N 0.80002(15) 0.42574(16) 0.84848(14) 0.0270(4) Uani 1 1 d .
N5 N 0.82714(15) 0.62859(17) 0.64537(14) 0.0282(4) Uani 1 1 d .
C1 C 0.6121(2) 0.0636(2) 0.4395(2) 0.0477(6) Uani 1 1 d .
H1A H 0.5764 -0.0239 0.3801 0.057 Uiso 1 1 calc R
C2 C 0.7164(2) 0.1148(2) 0.5212(2) 0.0414(5) Uani 1 1 d .
H99 H 0.7519 0.0622 0.5181 0.050 Uiso 1 1 calc R
C3 C 0.7688(2) 0.2442(2) 0.60831(17) 0.0305(4) Uani 1 1 d .
C4 C 0.8814(2) 0.3043(2) 0.70597(18) 0.0322(5) Uani 1 1 d .
C5 C 0.98775(19) 0.4270(2) 0.70313(16) 0.0289(4) Uani 1 1 d .
C6 C 1.06132(18) 0.6400(2) 0.71789(16) 0.0285(4) Uani 1 1 d .
C7 C 1.1636(2) 0.8792(2) 0.7558(2) 0.0411(5) Uani 1 1 d .
H7A H 1.2323 0.8942 0.8066 0.062 Uiso 1 1 calc R
H7B H 1.1567 0.9590 0.7844 0.062 Uiso 1 1 calc R
H7C H 1.1765 0.8573 0.6786 0.062 Uiso 1 1 calc R
C8 C 1.0738(2) 0.9525(2) 1.07585(18) 0.0352(5) Uani 1 1 d .
H8 H 1.1307 1.0297 1.1419 0.042 Uiso 1 1 calc R
C9 C 1.10306(19) 0.9197(2) 0.96997(18) 0.0323(5) Uani 1 1 d .
H9 H 1.1795 0.9761 0.9633 0.039 Uiso 1 1 calc R
C10 C 1.01975(18) 0.80363(19) 0.87368(17) 0.0261(4) Uani 1 1 d .
C11 C 0.8814(2) 0.7571(2) 0.98417(17) 0.0313(4) Uani 1 1 d .
H11 H 0.8030 0.7020 0.9885 0.038 Uiso 1 1 calc R
C12 C 0.9603(2) 0.8703(2) 1.08273(18) 0.0336(5) Uani 1 1 d .
H12 H 0.9371 0.8910 1.1530 0.040 Uiso 1 1 calc R
C13 C 0.7571(2) 0.4508(2) 0.94341(18) 0.0325(5) Uani 1 1 d .
H13 H 0.7235 0.5074 0.9599 0.039 Uiso 1 1 calc R
C14 C 0.7592(2) 0.3989(3) 1.01781(19) 0.0424(5) Uani 1 1 d .
H14 H 0.7288 0.4198 1.0839 0.051 Uiso 1 1 calc R
C15 C 0.8069(3) 0.3158(3) 0.9927(2) 0.0611(8) Uani 1 1 d .
H15 H 0.8103 0.2783 1.0416 0.073 Uiso 1 1 calc R
C16 C 0.8503(3) 0.2875(3) 0.8947(2) 0.0562(7) Uani 1 1 d .
H16 H 0.8839 0.2308 0.8771 0.067 Uiso 1 1 calc R
C17 C 0.84474(19) 0.3419(2) 0.82192(18) 0.0306(4) Uani 1 1 d .
N18 N 0.71998(16) 0.32162(17) 0.61223(14) 0.0311(4) Uani 1 1 d .
C19 C 0.6179(2) 0.2689(2) 0.53210(19) 0.0400(5) Uani 1 1 d .
H19 H 0.5834 0.3226 0.5356 0.048 Uiso 1 1 calc R
C20 C 0.5607(2) 0.1403(2) 0.4449(2) 0.0458(6) Uani 1 1 d .
H20 H 0.4885 0.1065 0.3908 0.055 Uiso 1 1 calc R
C21 C 1.0962(2) 0.4299(2) 0.68142(19) 0.0381(5) Uani 1 1 d .
H21 H 1.1085 0.3586 0.6724 0.046 Uiso 1 1 calc R
C22 C 1.1854(2) 0.5376(2) 0.67321(19) 0.0419(6) Uani 1 1 d .
H22 H 1.2582 0.5395 0.6564 0.050 Uiso 1 1 calc R
C23 C 1.1678(2) 0.6428(2) 0.68959(19) 0.0388(5) Uani 1 1 d .
H23 H 1.2273 0.7158 0.6817 0.047 Uiso 1 1 calc R
C24 C 0.93645(19) 0.7350(2) 0.66686(17) 0.0286(4) Uani 1 1 d .
C25 C 0.7299(2) 0.6047(2) 0.57528(18) 0.0336(5) Uani 1 1 d .
H25 H 0.6539 0.5298 0.5600 0.040 Uiso 1 1 calc R
C26 C 0.7361(2) 0.6846(2) 0.52446(19) 0.0395(5) Uani 1 1 d .
H26 H 0.6660 0.6651 0.4762 0.047 Uiso 1 1 calc R
C27 C 0.8472(2) 0.7930(2) 0.54657(19) 0.0417(6) Uani 1 1 d .
H27 H 0.8546 0.8497 0.5138 0.050 Uiso 1 1 calc R
C28 C 0.9485(2) 0.8184(2) 0.61767(19) 0.0365(5) Uani 1 1 d .
H28 H 1.0254 0.8920 0.6326 0.044 Uiso 1 1 calc R
C29 C 0.9215(3) 0.2001(2) 0.6887(2) 0.0460(6) Uani 1 1 d .
H29A H 0.9417 0.1732 0.6146 0.069 Uiso 1 1 calc R
H29B H 0.8552 0.1231 0.6908 0.069 Uiso 1 1 calc R
H29C H 0.9928 0.2386 0.7499 0.069 Uiso 1 1 calc R
C30 C 0.3990(2) 0.2510(2) 0.86301(19) 0.0374(5) Uani 1 1 d .
C31 C 0.5229(2) 0.8635(3) 0.8632(2) 0.0452(6) Uani 1 1 d .
H1 H 0.643(3) 0.596(2) 0.785(2) 0.054 Uiso 1 1 d D
H2 H 0.5710(18) 0.455(2) 0.750(2) 0.054 Uiso 1 1 d D

loop_
_atom_site_aniso_label
_atom_site_aniso_U_11
_atom_site_aniso_U_22
_atom_site_aniso_U_33
_atom_site_aniso_U_23
_atom_site_aniso_U_13
_atom_site_aniso_U_12
Co 0.02053(18) 0.02394(17) 0.02706(17) 0.01314(13) 0.00630(12) 0.01167(14)
S2 0.0285(3) 0.0321(3) 0.0413(3) 0.0194(2) 0.0077(2) 0.0121(2)
S3 0.0296(3) 0.0357(3) 0.0342(3) 0.0132(2) 0.0053(2) 0.0175(2)
F1 0.0533(10) 0.0450(8) 0.0517(9) 0.0083(7) -0.0087(7) 0.0085(8)
F2 0.0582(10) 0.0734(11) 0.0561(9) 0.0428(9) 0.0135(8) 0.0193(9)
F3 0.0982(14) 0.1049(14) 0.0511(9) 0.0173(9) 0.0090(9) 0.0845(13)
F4 0.0638(11) 0.1071(14) 0.0584(9) 0.0227(9) 0.0120(8) 0.0673(11)
F5 0.0518(9) 0.0770(11) 0.0465(8) -0.0033(8) -0.0003(7) 0.0381(9)
F6 0.0731(13) 0.1088(16) 0.0803(13) 0.0532(12) 0.0455(11) 0.0330(12)
O1 0.0240(8) 0.0336(8) 0.0576(10) 0.0269(8) 0.0139(7) 0.0157(7)
O2 0.0411(11) 0.0774(14) 0.0569(11) 0.0444(11) 0.0085(9) 0.0061(10)
O3 0.0458(10) 0.0402(9) 0.0508(10) 0.0205(8) -0.0062(8) 0.0058(8)
O4 0.0805(15) 0.0779(14) 0.0784(14) 0.0317(12) 0.0202(12) 0.0614(13)
O5 0.0468(10) 0.0421(9) 0.0520(10) 0.0195(8) 0.0027(8) 0.0262(8)
O6 0.0409(10) 0.0457(10) 0.0430(9) 0.0094(8) -0.0010(7) 0.0154(8)
O7 0.0387(9) 0.0530(10) 0.0530(10) 0.0311(8) 0.0139(8) 0.0217(8)
N1 0.0251(9) 0.0308(9) 0.0273(8) 0.0140(7) 0.0080(7) 0.0164(8)
C99 0.0248(11) 0.0290(10) 0.0370(11) 0.0187(9) 0.0120(9) 0.0109(9)
N3 0.0263(9) 0.0242(8) 0.0296(8) 0.0125(7) 0.0082(7) 0.0120(8)
N4 0.0268(9) 0.0278(8) 0.0285(8) 0.0147(7) 0.0078(7) 0.0136(8)
N5 0.0291(10) 0.0326(9) 0.0293(8) 0.0172(7) 0.0094(7) 0.0175(8)
C1 0.0529(16) 0.0323(12) 0.0338(12) 0.0070(10) 0.0121(11) 0.0093(12)
C2 0.0467(14) 0.0307(11) 0.0416(12) 0.0116(10) 0.0179(11) 0.0190(11)
C3 0.0361(12) 0.0290(10) 0.0299(10) 0.0153(9) 0.0144(9) 0.0167(10)
C4 0.0374(12) 0.0334(11) 0.0361(11) 0.0176(9) 0.0119(9) 0.0239(10)
C5 0.0314(11) 0.0329(11) 0.0245(9) 0.0107(8) 0.0059(8) 0.0197(10)
C6 0.0250(11) 0.0353(11) 0.0269(10) 0.0147(8) 0.0082(8) 0.0156(9)
C7 0.0305(12) 0.0385(13) 0.0548(14) 0.0280(11) 0.0166(10) 0.0113(11)
C8 0.0361(13) 0.0296(11) 0.0335(11) 0.0082(9) -0.0047(9) 0.0175(10)
C9 0.0242(11) 0.0292(11) 0.0427(12) 0.0170(9) 0.0025(9) 0.0123(9)
C10 0.0228(10) 0.0248(10) 0.0340(10) 0.0160(8) 0.0051(8) 0.0123(9)
C11 0.0349(12) 0.0281(10) 0.0344(11) 0.0151(9) 0.0139(9) 0.0171(10)
C12 0.0436(13) 0.0339(11) 0.0294(10) 0.0134(9) 0.0083(9) 0.0249(11)
C13 0.0343(12) 0.0323(11) 0.0337(11) 0.0169(9) 0.0134(9) 0.0166(10)
C14 0.0490(15) 0.0521(14) 0.0330(11) 0.0239(11) 0.0146(10) 0.0262(12)
C15 0.086(2) 0.093(2) 0.0537(16) 0.0561(16) 0.0309(15) 0.063(2)
C16 0.083(2) 0.080(2) 0.0558(16) 0.0470(15) 0.0313(15) 0.0652(18)
C17 0.0311(11) 0.0326(11) 0.0340(11) 0.0180(9) 0.0075(9) 0.0180(10)
N18 0.0339(10) 0.0270(9) 0.0293(9) 0.0131(7) 0.0034(7) 0.0127(8)
C19 0.0396(13) 0.0356(12) 0.0382(12) 0.0187(10) -0.0017(10) 0.0125(11)
C20 0.0438(14) 0.0414(13) 0.0318(11) 0.0171(10) -0.0006(10) 0.0054(12)
C21 0.0341(13) 0.0408(12) 0.0395(12) 0.0099(10) 0.0074(9) 0.0260(11)
C22 0.0268(12) 0.0487(14) 0.0413(12) 0.0078(11) 0.0118(10) 0.0225(11)
C23 0.0280(12) 0.0417(13) 0.0404(12) 0.0151(10) 0.0143(10) 0.0150(11)
C24 0.0320(12) 0.0300(11) 0.0281(10) 0.0151(8) 0.0126(8) 0.0167(10)
C25 0.0346(12) 0.0408(12) 0.0316(10) 0.0184(9) 0.0090(9) 0.0218(10)
C26 0.0499(15) 0.0545(15) 0.0326(11) 0.0239(10) 0.0131(10) 0.0364(13)
C27 0.0628(17) 0.0471(14) 0.0354(12) 0.0272(11) 0.0196(11) 0.0352(13)
C28 0.0453(14) 0.0351(12) 0.0364(11) 0.0224(10) 0.0176(10) 0.0197(11)
C29 0.0572(16) 0.0444(14) 0.0593(15) 0.0282(12) 0.0228(12) 0.0384(13)
C30 0.0352(12) 0.0367(12) 0.0355(11) 0.0113(10) 0.0066(9) 0.0188(11)
C31 0.0320(13) 0.0597(16) 0.0394(12) 0.0179(12) 0.0077(10) 0.0232(12)

loop_
_atom_type_symbol
_atom_type_description
_atom_type_scat_dispersion_real
_atom_type_scat_dispersion_imag
_atom_type_scat_source
C C 0.0181 0.0091 'International Tables Vol C Tables 4.2.6.8 and 6.1.1.4'
H H 0.0000 0.0000 'International Tables Vol C Tables 4.2.6.8 and 6.1.1.4'
N N 0.0311 0.0180 'International Tables Vol C Tables 4.2.6.8 and 6.1.1.4'
O O 0.0492 0.0322 'International Tables Vol C Tables 4.2.6.8 and 6.1.1.4'
F F 0.0727 0.0534 'International Tables Vol C Tables 4.2.6.8 and 6.1.1.4'
S S 0.3331 0.5567 'International Tables Vol C Tables 4.2.6.8 and 6.1.1.4'
Co Co -2.3653 3.6143 'International Tables Vol C Tables 4.2.6.8 and 6.1.1.4'

loop_
_geom_angle_atom_site_label_1
_geom_angle_atom_site_label_2
_geom_angle_atom_site_label_3
_geom_angle
O1 Co N1 177.30(6)
O1 Co N4 93.53(6)
N1 Co N4 87.43(6)
O1 Co N18 96.31(7)
N1 Co N18 86.34(7)
N4 Co N18 80.83(6)
O1 Co N5 91.38(6)
N1 Co N5 87.53(6)
N4 Co N5 174.26(6)
N18 Co N5 101.59(6)
O1 Co N3 91.12(6)
N1 Co N3 86.27(6)
N4 Co N3 95.60(6)
N18 Co N3 171.93(6)
N5 Co N3 81.32(6)
O4 S2 O2 116.28(14)
O4 S2 O3 114.84(13)
O2 S2 O3 113.55(12)
O4 S2 C30 103.04(11)
O2 S2 C30 102.39(11)
O3 S2 C30 104.42(10)
O7 S3 O6 115.94(11)
O7 S3 O5 113.97(10)
O6 S3 O5 115.00(11)
O7 S3 C31 102.61(11)
O6 S3 C31 104.00(11)
O5 S3 C31 102.88(11)
Co O1 H1 116.5(19)
Co O1 H2 128.3(19)
H1 O1 H2 112(3)
C5 N1 C6 120.28(17)
C5 N1 Co 120.31(14)
C6 N1 Co 119.26(13)
C7 C99 C24 109.30(17)
C7 C99 C10 108.88(17)
C24 C99 C10 108.37(16)
C7 C99 C6 108.97(17)
C24 C99 C6 112.03(17)
C10 C99 C6 109.24(15)
C11 N3 C10 118.42(17)
C11 N3 Co 121.15(14)
C10 N3 Co 119.34(13)
C13 N4 C17 118.73(17)
C13 N4 Co 120.96(13)
C17 N4 Co 120.27(13)
C25 N5 C24 118.65(18)
C25 N5 Co 120.68(14)
C24 N5 Co 119.78(13)
C20 C1 C2 119.8(2)
C20 C1 H1A 120.1
C2 C1 H1A 120.1
C1 C2 C3 119.8(2)
C1 C2 H99 120.1
C3 C2 H99 120.1
N18 C3 C2 120.6(2)
N18 C3 C4 117.32(17)
C2 C3 C4 122.09(19)
C3 C4 C17 108.25(16)
C3 C4 C29 109.74(18)
C17 C4 C29 108.85(17)
C3 C4 C5 109.27(16)
C17 C4 C5 111.55(17)
C29 C4 C5 109.17(18)
N1 C5 C21 120.6(2)
N1 C5 C4 118.01(17)
C21 C5 C4 121.42(18)
N1 C6 C23 120.50(19)
N1 C6 C99 118.25(16)
C23 C6 C99 121.17(19)
C99 C7 H7A 109.5
C99 C7 H7B 109.5
H7A C7 H7B 109.5
C99 C7 H7C 109.5
H7A C7 H7C 109.5
H7B C7 H7C 109.5
C12 C8 C9 118.9(2)
C12 C8 H8 120.6
C9 C8 H8 120.6
C8 C9 C10 120.1(2)
C8 C9 H9 120.0
C10 C9 H9 120.0
N3 C10 C9 120.69(18)
N3 C10 C99 116.43(17)
C9 C10 C99 122.87(18)
N3 C11 C12 123.5(2)
N3 C11 H11 118.2
C12 C11 H11 118.2
C8 C12 C11 118.3(2)
C8 C12 H12 120.9
C11 C12 H12 120.9
N4 C13 C14 123.9(2)
N4 C13 H13 118.1
C14 C13 H13 118.1
C15 C14 C13 117.7(2)
C15 C14 H14 121.2
C13 C14 H14 121.2
C14 C15 C16 119.4(2)
C14 C15 H15 120.3
C16 C15 H15 120.3
C15 C16 C17 120.5(2)
C15 C16 H16 119.8
C17 C16 H16 119.8
N4 C17 C16 119.9(2)
N4 C17 C4 117.36(17)
C16 C17 C4 122.69(19)
C19 N18 C3 118.37(18)
C19 N18 Co 121.42(15)
C3 N18 Co 120.21(14)
N18 C19 C20 123.5(2)
N18 C19 H19 118.2
C20 C19 H19 118.2
C1 C20 C19 117.9(2)
C1 C20 H20 121.0
C19 C20 H20 121.0
C22 C21 C5 119.4(2)
C22 C21 H21 120.3
C5 C21 H21 120.3
C21 C22 C23 119.8(2)
C21 C22 H22 120.1
C23 C22 H22 120.1
C22 C23 C6 119.3(2)
C22 C23 H23 120.3
C6 C23 H23 120.3
N5 C24 C28 120.66(19)
N5 C24 C99 117.15(17)
C28 C24 C99 122.13(19)
N5 C25 C26 123.3(2)
N5 C25 H25 118.3
C26 C25 H25 118.3
C27 C26 C25 118.0(2)
C27 C26 H26 121.0
C25 C26 H26 121.0
C26 C27 C28 119.4(2)
C26 C27 H27 120.3
C28 C27 H27 120.3
C27 C28 C24 119.9(2)
C27 C28 H28 120.0
C24 C28 H28 120.0
C4 C29 H29A 109.5
C4 C29 H29B 109.5
H29A C29 H29B 109.5
C4 C29 H29C 109.5
H29A C29 H29C 109.5
H29B C29 H29C 109.5
F3 C30 F1 107.7(2)
F3 C30 F2 106.8(2)
F1 C30 F2 106.97(18)
F3 C30 S2 112.02(15)
F1 C30 S2 111.41(16)
F2 C30 S2 111.62(16)
F6 C31 F5 107.3(2)
F6 C31 F4 107.0(2)
F5 C31 F4 107.8(2)
F6 C31 S3 111.62(19)
F5 C31 S3 111.69(16)
F4 C31 S3 111.08(17)

loop_
_geom_bond_atom_site_label_1
_geom_bond_atom_site_label_2
_geom_bond_distance
Co O1 2.0549(15)
Co N1 2.1025(16)
Co N4 2.1296(16)
Co N18 2.1331(17)
Co N5 2.1421(16)
Co N3 2.1496(17)
S2 O4 1.425(2)
S2 O2 1.4294(19)
S2 O3 1.4301(18)
S2 C30 1.825(2)
S3 O7 1.4316(17)
S3 O6 1.4335(17)
S3 O5 1.4456(16)
S3 C31 1.823(2)
F1 C30 1.318(3)
F2 C30 1.328(3)
F3 C30 1.314(3)
F4 C31 1.324(3)
F5 C31 1.320(3)
F6 C31 1.317(3)
O1 H1 0.876(17)
O1 H2 0.860(18)
N1 C5 1.347(3)
N1 C6 1.350(3)
C99 C7 1.543(3)
C99 C24 1.544(3)
C99 C10 1.544(3)
C99 C6 1.546(3)
N3 C11 1.343(3)
N3 C10 1.346(3)
N4 C13 1.341(3)
N4 C17 1.342(3)
N5 C25 1.344(3)
N5 C24 1.346(3)
C1 C20 1.363(4)
C1 C2 1.375(4)
C1 H1A 0.9400
C2 C3 1.386(3)
C2 H99 0.9400
C3 N18 1.350(3)
C3 C4 1.541(3)
C4 C17 1.543(3)
C4 C29 1.546(3)
C4 C5 1.546(3)
C5 C21 1.389(3)
C6 C23 1.389(3)
C7 H7A 0.9700
C7 H7B 0.9700
C7 H7C 0.9700
C8 C12 1.374(3)
C8 C9 1.384(3)
C8 H8 0.9400
C9 C10 1.387(3)
C9 H9 0.9400
C11 C12 1.374(3)
C11 H11 0.9400
C12 H12 0.9400
C13 C14 1.369(3)
C13 H13 0.9400
C14 C15 1.364(4)
C14 H14 0.9400
C15 C16 1.379(4)
C15 H15 0.9400
C16 C17 1.384(3)
C16 H16 0.9400
N18 C19 1.340(3)
C19 C20 1.377(3)
C19 H19 0.9400
C20 H20 0.9400
C21 C22 1.371(4)
C21 H21 0.9400
C22 C23 1.374(3)
C22 H22 0.9400
C23 H23 0.9400
C24 C28 1.389(3)
C25 C26 1.383(3)
C25 H25 0.9400
C26 C27 1.369(4)
C26 H26 0.9400
C27 C28 1.384(3)
C27 H27 0.9400
C28 H28 0.9400
C29 H29A 0.9700
C29 H29B 0.9700
C29 H29C 0.9700
